data_1538758
loop_
_publ_author_name
'Klevtsova, R.F.'
'Glinskaya, L.A.'
'Klevtsov, P.V.'

_publ_section_title
;
 Crystal structure of sodium lithium molybdate hexahydrate Na3 Li (Mo O4)2
 (H2 O)6
;
_journal_name_full Kristallografiya
_journal_page_first 636
_journal_page_last 641
_journal_volume 33
_journal_year 1988
_chemical_formula_sum 'H12 Li Mo2 Na3 O14'
_chemical_name_systematic 'Na3 Li (Mo O4)2 (H2 O)6'
_space_group_IT_number 161
_symmetry_space_group_name_Hall 'R 3 -2"c'
_symmetry_space_group_name_H-M 'R 3 c :H'
_cell_angle_alpha 90
_cell_angle_beta 90
_cell_angle_gamma 120
_cell_formula_units_Z 6
_cell_length_a 8.733
_cell_length_b 8.733
_cell_length_c 31.17
_cell_volume 2058.706
_citation_journal_id_ASTM KRISAJ
_cod_data_source_file Klevtsova_KRISAJ_1988_1589.cif
_cod_data_source_block H12Li1Mo2Na3O14
_cod_original_formula_sum 'H12 Li1 Mo2 Na3 O14'
_cod_database_code 1538758

loop_
_symmetry_equiv_pos_as_xyz
x,y,z
-y,x-y,z
-x+y,-x,z
-y,-x,z+1/2
x,x-y,z+1/2
-x+y,y,z+1/2
x+2/3,y+1/3,z+1/3
-y+2/3,x-y+1/3,z+1/3
-x+y+2/3,-x+1/3,z+1/3
-y+2/3,-x+1/3,z+5/6
x+2/3,x-y+1/3,z+5/6
-x+y+2/3,y+1/3,z+5/6
x+1/3,y+2/3,z+2/3
-y+1/3,x-y+2/3,z+2/3
-x+y+1/3,-x+2/3,z+2/3
-y+1/3,-x+2/3,z+7/6
x+1/3,x-y+2/3,z+7/6
-x+y+1/3,y+2/3,z+7/6

loop_
_atom_site_label
_atom_site_type_symbol
_atom_site_fract_x
_atom_site_fract_y
_atom_site_fract_z
_atom_site_occupancy
_atom_site_U_iso_or_equiv
H4 H+1 0.45 0.15 0.037 1 0.0
H2 H+1 0.273 0.191 -0.015 1 0.0
Li1 Li+1 0 0 0.0081 1 0.0
O4 O-2 0.2173 0.1531 0.3915 1 0.0
Na1 Na+1 0.4442 0.373 0.1054 1 0.0
H1 H+1 0.103 0.767 0.007 1 0.0
O6 O-2 0.4147 0.1183 0.0665 1 0.0
Mo2 Mo+6 0 0 0.3727 1 0.0
Mo1 Mo+6 0 0 0.125 1 0.0
H3 H+1 0.005 0.355 0.064 1 0.0
O2 O-2 0.1745 0.2047 0.1441 1 0.0
O3 O-2 0 0 0.3162 1 0.0
O1 O-2 0 0 0.0693 1 0.0
O5 O-2 0.0444 0.8152 -0.0117 1 0.0
